data_7232272
loop_
_publ_author_name
'Fayzullin, Robert R.'
'Shteingolts, Sergey A.'
'Lodochnikova, Olga A.'
'Mamedova, Vera L.'
'Korshin, Dmitry E.'
'Mamedov, Vakhid A.'

_publ_section_title
;
 Intermolecular head-to-head interaction of carbonyl groups in bicyclic
 hydrogen-bonded synthon based on \b-hydroxy ketones
;
_journal_issue 10
_journal_name_full CrystEngComm
_journal_page_first 1587
_journal_paper_doi 10.1039/C8CE02132E
_journal_volume 21
_journal_year 2019
_chemical_formula_moiety 'C16 H14 Br N O4'
_chemical_formula_sum 'C16 H14 Br N O4'
_chemical_formula_weight 364.19
_chemical_melting_point 374
_chemical_name_systematic (2RS,3RS)-2-bromo-3-hydroxy-1-(4-methylphenyl)-3-(2-nitrophenyl)-propan-1-one
_space_group_crystal_system triclinic
_space_group_IT_number 2
_space_group_name_Hall '-P 1'
_space_group_name_H-M_alt 'P -1'
_symmetry_space_group_name_Hall '-P 1'
_symmetry_space_group_name_H-M 'P -1'
_atom_sites_solution_hydrogens mixed
_audit_creation_method SHELXL-2018/3
_audit_update_record
;
2018-12-16 deposited with the CCDC.
2019-01-31 downloaded from the CCDC.
;
_cell_angle_alpha 106.091(4)
_cell_angle_beta 94.967(5)
_cell_angle_gamma 100.946(4)
_cell_formula_units_Z 2
_cell_length_a 7.8816(8)
_cell_length_b 10.0220(10)
_cell_length_c 10.4165(11)
_cell_measurement_reflns_used 3957
_cell_measurement_temperature 293(2)
_cell_measurement_theta_max 26.17
_cell_measurement_theta_min 2.50
_cell_volume 767.68(14)
_computing_cell_refinement 'APEX2 v2014.11-0 (Bruker AXS)'
_computing_data_collection 'APEX2 v2014.11-0 (Bruker AXS)'
_computing_data_reduction 'APEX2 v2014.11-0 (Bruker AXS)'
_computing_molecular_graphics
;
WinGX (Farrugia, 2012); Olex2 (Dolomanov et al., 2009);
ORTEP-3 (Farrugia, 2012); PLATON (Spek, 2009)
;
_computing_publication_material 'enCIFer (Allen, 2004)'
_computing_structure_refinement 'SHELXL-2018/3 (Sheldrick, 2015)'
_computing_structure_solution 'SHELXT-2018/2 (Sheldrick, 2015)'
_diffrn_ambient_temperature 293(2)
_diffrn_measured_fraction_theta_full 0.986
_diffrn_measured_fraction_theta_max 0.987
_diffrn_measurement_device_type 'Bruker APEX-II CCD'
_diffrn_measurement_method '\f and \w scans'
_diffrn_radiation_probe x-ray
_diffrn_radiation_type MoK\a
_diffrn_radiation_wavelength 0.71073
_diffrn_reflns_av_R_equivalents 0.0277
_diffrn_reflns_av_unetI/netI 0.0382
_diffrn_reflns_Laue_measured_fraction_full 0.986
_diffrn_reflns_Laue_measured_fraction_max 0.987
_diffrn_reflns_limit_h_max 9
_diffrn_reflns_limit_h_min -9
_diffrn_reflns_limit_k_max 12
_diffrn_reflns_limit_k_min -11
_diffrn_reflns_limit_l_max 12
_diffrn_reflns_limit_l_min -12
_diffrn_reflns_number 6923
_diffrn_reflns_point_group_measured_fraction_full 0.986
_diffrn_reflns_point_group_measured_fraction_max 0.987
_diffrn_reflns_theta_full 25.242
_diffrn_reflns_theta_max 25.394
_diffrn_reflns_theta_min 2.661
_diffrn_source 'sealed tube'
_exptl_absorpt_coefficient_mu 2.694
_exptl_absorpt_correction_T_max 0.7458
_exptl_absorpt_correction_T_min 0.6111
_exptl_absorpt_correction_type multi-scan
_exptl_absorpt_process_details SADABS-2014/5
_exptl_crystal_colour colourless
_exptl_crystal_density_diffrn 1.576
_exptl_crystal_description prism
_exptl_crystal_F_000 368
_exptl_crystal_recrystallization_method 'slow evaporation of an ethanol solution at r.t.'
_exptl_crystal_size_max 0.546
_exptl_crystal_size_mid 0.308
_exptl_crystal_size_min 0.288
_refine_diff_density_max 0.965
_refine_diff_density_min -0.601
_refine_diff_density_rms 0.080
_refine_ls_extinction_method none
_refine_ls_goodness_of_fit_ref 1.065
_refine_ls_hydrogen_treatment mixed
_refine_ls_matrix_type full
_refine_ls_number_parameters 204
_refine_ls_number_reflns 2790
_refine_ls_number_restraints 1
_refine_ls_restrained_S_all 1.065
_refine_ls_R_factor_all 0.0644
_refine_ls_R_factor_gt 0.0488
_refine_ls_shift/su_max 0.000
_refine_ls_shift/su_mean 0.000
_refine_ls_structure_factor_coef Fsqd
_refine_ls_weighting_details 'w=1/[\s^2^(Fo^2^)+(0.0698P)^2^+0.7340P] where P=(Fo^2^+2Fc^2^)/3'
_refine_ls_weighting_scheme calc
_refine_ls_wR_factor_gt 0.1291
_refine_ls_wR_factor_ref 0.1403
_reflns_Friedel_coverage 0.000
_reflns_number_gt 2175
_reflns_number_total 2790
_reflns_threshold_expression 'I > 2\s(I)'
_cod_data_source_file c8ce02132e2.cif
_cod_data_source_block v611
_cod_depositor_comments 'Adding full bibliography for 7232272--7232275.cif.'
_cod_database_code 7232272
_shelx_shelxl_version_number 2018/3
_shelx_space_group_comment
;
The symmetry employed for this shelxl refinement is uniquely defined
by the following loop, which should always be used as a source of
symmetry information in preference to the above space-group names.
They are only intended as comments.
;
_shelx_estimated_absorpt_t_min 0.321
_shelx_estimated_absorpt_t_max 0.511

loop_
_space_group_symop_operation_xyz
'x, y, z'
'-x, -y, -z'

loop_
_atom_site_label
_atom_site_type_symbol
_atom_site_fract_x
_atom_site_fract_y
_atom_site_fract_z
_atom_site_U_iso_or_equiv
_atom_site_adp_type
_atom_site_occupancy
_atom_site_site_symmetry_order
_atom_site_calc_flag
_atom_site_refinement_flags_posn
_atom_site_refinement_flags_adp
Br1 Br 0.41023(6) 0.80624(5) 0.34044(5) 0.0724(2) Uani 1 1 d . .
O1 O 0.0509(3) 0.5621(3) 0.3957(3) 0.0573(7) Uani 1 1 d . .
O3 O 0.3152(4) 0.5724(4) 0.6076(3) 0.0615(8) Uani 1 1 d D .
H3 H 0.212(3) 0.537(5) 0.592(5) 0.066(15) Uiso 1 1 d D .
O11 O 0.3033(5) 0.9075(5) 0.7933(4) 0.1034(15) Uani 1 1 d . .
O12 O 0.4178(5) 0.8354(5) 0.9463(5) 0.0944(13) Uani 1 1 d . .
N1 N 0.4177(5) 0.8651(5) 0.8393(4) 0.0693(12) Uani 1 1 d . .
C1 C 0.1788(5) 0.5497(4) 0.3397(4) 0.0498(9) Uani 1 1 d . .
C2 C 0.3604(6) 0.6367(5) 0.4122(5) 0.0645(12) Uani 1 1 d . .
H2 H 0.448290 0.579538 0.392468 0.077 Uiso 1 1 calc R U
C3 C 0.3678(6) 0.6967(6) 0.5584(5) 0.0698(14) Uani 1 1 d . .
H31 H 0.284677 0.758568 0.576970 0.084 Uiso 1 1 calc R U
C11 C 0.1670(5) 0.4623(4) 0.1983(4) 0.0449(8) Uani 1 1 d . .
C12 C 0.0018(5) 0.3949(4) 0.1241(4) 0.0480(9) Uani 1 1 d . .
H12 H -0.097791 0.402616 0.164948 0.058 Uiso 1 1 calc R U
C13 C -0.0133(5) 0.3167(4) -0.0099(4) 0.0510(9) Uani 1 1 d . .
H13 H -0.123813 0.271587 -0.058341 0.061 Uiso 1 1 calc R U
C14 C 0.1314(6) 0.3041(4) -0.0736(4) 0.0521(10) Uani 1 1 d . .
C15 C 0.2942(6) 0.3677(5) 0.0006(5) 0.0588(11) Uani 1 1 d . .
H15 H 0.393166 0.358267 -0.040646 0.071 Uiso 1 1 calc R U
C16 C 0.3133(5) 0.4450(5) 0.1349(4) 0.0555(10) Uani 1 1 d . .
H16 H 0.424554 0.485940 0.183499 0.067 Uiso 1 1 calc R U
C17 C 0.1162(7) 0.2265(5) -0.2227(5) 0.0705(13) Uani 1 1 d . .
H17A H 0.148973 0.294314 -0.270636 0.106 Uiso 1 1 calc R U
H17B H -0.002317 0.175070 -0.256572 0.106 Uiso 1 1 calc R U
H17C H 0.192126 0.161048 -0.235349 0.106 Uiso 1 1 calc R U
C31 C 0.5489(5) 0.7770(5) 0.6342(4) 0.0547(11) Uani 1 1 d . .
C32 C 0.5705(5) 0.8495(4) 0.7687(4) 0.0476(9) Uani 1 1 d . .
C33 C 0.7310(5) 0.9054(4) 0.8475(4) 0.0526(10) Uani 1 1 d . .
H33 H 0.738815 0.950574 0.939483 0.063 Uiso 1 1 calc R U
C34 C 0.8797(5) 0.8944(4) 0.7901(4) 0.0526(10) Uani 1 1 d . .
H34 H 0.989147 0.933516 0.842106 0.063 Uiso 1 1 calc R U
C35 C 0.8649(5) 0.8255(5) 0.6556(5) 0.0606(11) Uani 1 1 d . .
H35 H 0.965011 0.817725 0.615498 0.073 Uiso 1 1 calc R U
C36 C 0.7026(5) 0.7673(5) 0.5787(5) 0.0640(12) Uani 1 1 d . .
H36 H 0.695324 0.720128 0.487216 0.077 Uiso 1 1 calc R U

loop_
_atom_site_aniso_label
_atom_site_aniso_U_11
_atom_site_aniso_U_22
_atom_site_aniso_U_33
_atom_site_aniso_U_23
_atom_site_aniso_U_13
_atom_site_aniso_U_12
Br1 0.0638(3) 0.0746(4) 0.0733(4) 0.0346(3) -0.0067(2) -0.0090(2)
O1 0.0380(15) 0.0742(19) 0.0466(16) 0.0086(14) -0.0006(12) -0.0013(13)
O3 0.0395(16) 0.080(2) 0.0635(19) 0.0335(16) 0.0021(14) -0.0049(15)
O11 0.051(2) 0.141(4) 0.092(3) -0.021(2) -0.0017(18) 0.046(2)
O12 0.075(3) 0.103(3) 0.098(3) 0.016(2) 0.040(2) 0.011(2)
N1 0.037(2) 0.075(3) 0.067(3) -0.019(2) 0.0055(18) 0.0052(17)
C1 0.038(2) 0.051(2) 0.052(2) 0.0101(18) -0.0038(17) 0.0013(16)
C2 0.046(2) 0.068(3) 0.063(3) 0.000(2) -0.0035(19) 0.009(2)
C3 0.039(2) 0.081(3) 0.066(3) -0.012(2) -0.0043(19) 0.012(2)
C11 0.040(2) 0.043(2) 0.045(2) 0.0120(16) -0.0019(16) -0.0002(15)
C12 0.042(2) 0.050(2) 0.049(2) 0.0191(18) 0.0003(16) -0.0004(16)
C13 0.046(2) 0.053(2) 0.046(2) 0.0153(18) -0.0056(17) -0.0014(17)
C14 0.059(2) 0.047(2) 0.051(2) 0.0207(18) 0.0068(19) 0.0064(18)
C15 0.050(2) 0.062(3) 0.063(3) 0.021(2) 0.015(2) 0.0049(19)
C16 0.039(2) 0.057(2) 0.061(3) 0.013(2) 0.0018(18) -0.0010(17)
C17 0.080(3) 0.073(3) 0.053(3) 0.013(2) 0.010(2) 0.011(3)
C31 0.0303(19) 0.059(2) 0.058(2) -0.006(2) -0.0012(16) 0.0079(17)
C32 0.0301(18) 0.046(2) 0.054(2) -0.0033(17) 0.0061(16) 0.0068(15)
C33 0.038(2) 0.057(2) 0.050(2) 0.0005(18) -0.0004(17) 0.0058(17)
C34 0.0311(19) 0.058(2) 0.058(2) 0.0077(19) -0.0040(16) 0.0013(16)
C35 0.0293(19) 0.076(3) 0.066(3) 0.007(2) 0.0097(18) 0.0067(19)
C36 0.039(2) 0.085(3) 0.051(2) -0.005(2) 0.0022(18) 0.012(2)

loop_
_atom_type_symbol
_atom_type_description
_atom_type_scat_dispersion_real
_atom_type_scat_dispersion_imag
_atom_type_scat_source
C C 0.0033 0.0016 'International Tables Vol C Tables 4.2.6.8 and 6.1.1.4'
H H 0.0000 0.0000 'International Tables Vol C Tables 4.2.6.8 and 6.1.1.4'
N N 0.0061 0.0033 'International Tables Vol C Tables 4.2.6.8 and 6.1.1.4'
O O 0.0106 0.0060 'International Tables Vol C Tables 4.2.6.8 and 6.1.1.4'
Br Br -0.2901 2.4595 'International Tables Vol C Tables 4.2.6.8 and 6.1.1.4'

loop_
_geom_angle_atom_site_label_1
_geom_angle_atom_site_label_2
_geom_angle_atom_site_label_3
_geom_angle
C3 O3 H3 115(4)
O11 N1 O12 123.0(4)
O11 N1 C32 119.7(5)
O12 N1 C32 117.3(4)
O1 C1 C11 122.8(3)
O1 C1 C2 120.0(4)
C11 C1 C2 117.0(3)
C3 C2 C1 113.6(4)
C3 C2 Br1 105.6(3)
C1 C2 Br1 105.8(3)
C3 C2 H2 110.6
C1 C2 H2 110.6
Br1 C2 H2 110.6
C2 C3 O3 105.0(4)
C2 C3 C31 114.7(4)
O3 C3 C31 107.1(4)
C2 C3 H31 109.9
O3 C3 H31 109.9
C31 C3 H31 109.9
C16 C11 C12 118.5(4)
C16 C11 C1 122.9(3)
C12 C11 C1 118.6(3)
C13 C12 C11 119.8(4)
C13 C12 H12 120.1
C11 C12 H12 120.1
C14 C13 C12 121.5(4)
C14 C13 H13 119.2
C12 C13 H13 119.2
C15 C14 C13 118.5(4)
C15 C14 C17 119.4(4)
C13 C14 C17 122.0(4)
C14 C15 C16 121.2(4)
C14 C15 H15 119.4
C16 C15 H15 119.4
C15 C16 C11 120.4(4)
C15 C16 H16 119.8
C11 C16 H16 119.8
C14 C17 H17A 109.5
C14 C17 H17B 109.5
H17A C17 H17B 109.5
C14 C17 H17C 109.5
H17A C17 H17C 109.5
H17B C17 H17C 109.5
C32 C31 C36 115.6(3)
C32 C31 C3 120.4(4)
C36 C31 C3 123.5(4)
C31 C32 C33 123.4(3)
C31 C32 N1 120.6(3)
C33 C32 N1 116.0(3)
C34 C33 C32 119.7(4)
C34 C33 H33 120.2
C32 C33 H33 120.2
C35 C34 C33 119.1(3)
C35 C34 H34 120.4
C33 C34 H34 120.4
C34 C35 C36 120.4(4)
C34 C35 H35 119.8
C36 C35 H35 119.8
C35 C36 C31 121.8(4)
C35 C36 H36 119.1
C31 C36 H36 119.1

loop_
_geom_bond_atom_site_label_1
_geom_bond_atom_site_label_2
_geom_bond_distance
Br1 C2 2.026(5)
O1 C1 1.217(5)
O3 C3 1.477(7)
O3 H3 0.80(2)
O11 N1 1.186(6)
O12 N1 1.231(6)
N1 C32 1.475(5)
C1 C11 1.475(6)
C1 C2 1.534(6)
C2 C3 1.465(7)
C2 H2 0.9800
C3 C31 1.525(5)
C3 H31 0.9800
C11 C16 1.393(6)
C11 C12 1.397(5)
C12 C13 1.381(6)
C12 H12 0.9300
C13 C14 1.377(6)
C13 H13 0.9300
C14 C15 1.377(6)
C14 C17 1.514(6)
C15 C16 1.378(6)
C15 H15 0.9300
C16 H16 0.9300
C17 H17A 0.9600
C17 H17B 0.9600
C17 H17C 0.9600
C31 C32 1.366(6)
C31 C36 1.396(6)
C32 C33 1.373(5)
C33 C34 1.370(6)
C33 H33 0.9300
C34 C35 1.363(6)
C34 H34 0.9300
C35 C36 1.378(6)
C35 H35 0.9300
C36 H36 0.9300

loop_
_geom_hbond_atom_site_label_D
_geom_hbond_atom_site_label_H
_geom_hbond_atom_site_label_A
_geom_hbond_distance_DH
_geom_hbond_distance_HA
_geom_hbond_distance_DA
_geom_hbond_angle_DHA
_geom_hbond_site_symmetry_A
_geom_hbond_publ_flag
O3 H3 O1 0.80(2) 2.15(2) 2.937(4) 164(5) 2_566 yes
C2 H2 O3 0.98 2.62 3.586(6) 168.0 2_666 yes
C34 H34 O11 0.93 2.62 3.313(5) 132.2 1_655 yes

loop_
_geom_torsion_atom_site_label_1
_geom_torsion_atom_site_label_2
_geom_torsion_atom_site_label_3
_geom_torsion_atom_site_label_4
_geom_torsion
O1 C1 C2 C3 16.8(6)
C11 C1 C2 C3 -168.2(4)
O1 C1 C2 Br1 -98.5(4)
C11 C1 C2 Br1 76.5(4)
C1 C2 C3 O3 59.5(5)
Br1 C2 C3 O3 174.9(2)
C1 C2 C3 C31 176.9(4)
Br1 C2 C3 C31 -67.7(5)
O1 C1 C11 C16 -178.4(4)
C2 C1 C11 C16 6.7(6)
O1 C1 C11 C12 2.2(6)
C2 C1 C11 C12 -172.7(4)
C16 C11 C12 C13 -1.8(6)
C1 C11 C12 C13 177.6(4)
C11 C12 C13 C14 -0.5(6)
C12 C13 C14 C15 2.1(6)
C12 C13 C14 C17 -176.1(4)
C13 C14 C15 C16 -1.4(6)
C17 C14 C15 C16 176.8(4)
C14 C15 C16 C11 -0.9(7)
C12 C11 C16 C15 2.5(6)
C1 C11 C16 C15 -176.9(4)
C2 C3 C31 C32 173.7(4)
O3 C3 C31 C32 -70.1(5)
C2 C3 C31 C36 -14.8(7)
O3 C3 C31 C36 101.3(5)
C36 C31 C32 C33 -2.4(7)
C3 C31 C32 C33 169.8(5)
C36 C31 C32 N1 -179.1(4)
C3 C31 C32 N1 -7.0(7)
O11 N1 C32 C31 -50.8(6)
O12 N1 C32 C31 130.6(5)
O11 N1 C32 C33 132.2(5)
O12 N1 C32 C33 -46.3(6)
C31 C32 C33 C34 2.6(7)
N1 C32 C33 C34 179.5(4)
C32 C33 C34 C35 -1.2(7)
C33 C34 C35 C36 -0.2(7)
C34 C35 C36 C31 0.4(8)
C32 C31 C36 C35 0.9(7)
C3 C31 C36 C35 -171.0(5)
